data_2004248
loop_
_publ_author_name
'Rettig, S. J.'
'Scheffer, J. R.'
'Trotter, J.'
'Yang, J.'

_publ_section_title
;
 Tricyclo[22.2.2.2^11,14^]triaconta-11,13,24,26,27,29-hexaene-6,19-dione
;
_journal_issue 12
_journal_name_full 'Acta Crystallographica Section C'
_journal_page_first 2687
_journal_page_last 2688
_journal_paper_doi 10.1107/S0108270195008663
_journal_volume 51
_journal_year 1995
_chemical_formula_moiety 'C30 H40 O2'
_chemical_formula_sum 'C30 H40 O2'
_chemical_formula_weight 432.64
_chemical_name_systematic
;
Tricyclo[22.2.2.2^11,14^]triaconta-11,13,24,26,27,29-hexaene-6,19-dione
;
_space_group_IT_number 14
_symmetry_cell_setting monoclinic
_symmetry_space_group_name_Hall '-P 2ybc'
_symmetry_space_group_name_H-M 'P 1 21/c 1'
_cell_angle_alpha 90
_cell_angle_beta 96.931(5)
_cell_angle_gamma 90
_cell_formula_units_Z 2
_cell_length_a 9.9200(7)
_cell_length_b 11.2088(8)
_cell_length_c 11.7547(6)
_cell_measurement_reflns_used 25
_cell_measurement_temperature 294.2
_cell_measurement_theta_max 44.1
_cell_measurement_theta_min 34.1
_cell_volume 1297.47(15)
_computing_cell_refinement 'MSC/AFC Diffractometer Control Software'
_computing_data_collection
;
MSC/AFC Diffractometer Control Software
(Molecular Structure Corporation, 1988)
;
_computing_data_reduction 'teXsan (Molecular Structure Corporation, 1992)'
_computing_publication_material teXsan
_computing_structure_refinement teXsan
_computing_structure_solution teXsan
_diffrn_ambient_temperature 294
_diffrn_measurement_device AFC6S
_diffrn_measurement_method \w-2\q
_diffrn_radiation_monochromator graphite
_diffrn_radiation_source 'X-ray tube'
_diffrn_radiation_type CuK\a
_diffrn_radiation_wavelength 1.54178
_diffrn_reflns_av_R_equivalents 0.039
_diffrn_reflns_limit_h_max 12
_diffrn_reflns_limit_h_min 0
_diffrn_reflns_limit_k_max 13
_diffrn_reflns_limit_k_min 0
_diffrn_reflns_limit_l_max 14
_diffrn_reflns_limit_l_min -14
_diffrn_reflns_number 2945
_diffrn_reflns_theta_max 77.5
_diffrn_reflns_theta_min 1.75
_diffrn_standards_decay_% 0
_diffrn_standards_interval_count 250
_diffrn_standards_number 3
_exptl_absorpt_coefficient_mu 0.48
_exptl_absorpt_correction_T_max 1.00
_exptl_absorpt_correction_T_min 0.92
_exptl_absorpt_correction_type 'empirical, \y-scans (teXsan)'
_exptl_crystal_colour colorless
_exptl_crystal_density_diffrn 1.107
_exptl_crystal_density_meas ?
_exptl_crystal_description prism
_exptl_crystal_F_000 472
_exptl_crystal_size_max 0.45
_exptl_crystal_size_mid 0.25
_exptl_crystal_size_min 0.20
_refine_diff_density_max 0.16
_refine_diff_density_min -0.10
_refine_ls_extinction_coef '8.4(3) x 10^-6^'
_refine_ls_extinction_method 'Zachariasen type 2, Gaussian isotropic'
_refine_ls_goodness_of_fit_obs 2.339
_refine_ls_hydrogen_treatment 'riding, C-H 0.98\%A'
_refine_ls_matrix_type full
_refine_ls_number_constraints 0
_refine_ls_number_parameters 146
_refine_ls_number_reflns 1552
_refine_ls_number_restraints 0
_refine_ls_R_factor_all 0.0904
_refine_ls_R_factor_obs 0.0384
_refine_ls_shift/esd_max 0.003
_refine_ls_structure_factor_coef F
_refine_ls_weighting_details 'w = 1/\s^2^(F)'
_refine_ls_weighting_scheme calc
_refine_ls_wR_factor_all 0.0397
_refine_ls_wR_factor_obs 0.0366
_reflns_number_observed 1552
_reflns_number_total 2640
_reflns_observed_criterion 3\s(I)
_cod_data_source_file fg1093.cif
_cod_data_source_block fg1093
_cod_depositor_comments
;
The following automatic conversions were performed:

'_exptl_crystal_density_meas' value 'not measured' was changed to '?'
- the value is perceived as not measured.

Automatic conversion script
Id: cif_fix_values 3008 2015-01-20 13:52:24Z robertas 

The following automatic conversions were performed:

'_refine_ls_weighting_scheme' value 'w = 1/\s^2^(F)' was changed to
'calc'. New tag '_refine_ls_weighting_details' was created. The value
of the new tag was set to 'w = 1/\s^2^(F)'.

Automatic conversion script
Id: cif_fix_values 3143 2015-03-26 13:38:13Z robertas 
;
_cod_original_cell_volume 1297.50(10)
_cod_original_sg_symbol_H-M 'P 21/c'
_cod_database_code 2004248

loop_
_symmetry_equiv_pos_as_xyz
+x,+y,+z
-x,-y,-z
+x,1/2-y,1/2+z
-x,1/2+y,1/2-z

loop_
_atom_site_aniso_label
_atom_site_aniso_U_11
_atom_site_aniso_U_22
_atom_site_aniso_U_33
_atom_site_aniso_U_12
_atom_site_aniso_U_13
_atom_site_aniso_U_23
O(1) 0.0870(10) 0.0880(10) 0.0910(10) 0.0252(9) -0.0234(8) -0.0035(9)
C(1) 0.0517(10) 0.0610(10) 0.0680(10) -0.0043(10) 0.0001(9) 0.0030(10)
C(2) 0.0610(10) 0.0630(10) 0.0640(10) 0.0064(10) -0.0026(9) 0.0010(10)
C(3) 0.0570(10) 0.0610(10) 0.0610(10) 0.0053(9) 0.0052(9) 0.0062(10)
C(4) 0.0570(10) 0.0630(10) 0.0610(10) 0.0054(10) 0.0025(9) 0.0010(10)
C(5) 0.0650(10) 0.0740(10) 0.0670(10) 0.0130(10) 0.0020(10) -0.0030(10)
C(6) 0.0550(10) 0.0610(10) 0.0580(10) 0.0105(10) 0.0078(9) -0.0060(10)
C(7) 0.0770(10) 0.0660(10) 0.0670(10) 0.0010(10) 0.0140(10) 0.0070(10)
C(8) 0.0700(10) 0.0700(10) 0.0810(10) -0.0150(10) 0.0110(10) -0.0060(10)
C(9) 0.0590(10) 0.0640(10) 0.0590(10) -0.0037(10) 0.0106(9) -0.0120(10)
C(10) 0.0670(10) 0.0640(10) 0.0600(10) -0.0010(10) 0.0039(10) 0.0040(10)
C(11) 0.0590(10) 0.0610(10) 0.0720(10) -0.0051(10) 0.0020(10) -0.0020(10)
C(12) 0.0710(10) 0.090(2) 0.0660(10) -0.0110(10) 0.0030(10) -0.0230(10)
C(13) 0.0670(10) 0.083(2) 0.0750(10) -0.0060(10) -0.0050(10) -0.0220(10)
C(14) 0.0640(10) 0.0710(10) 0.0820(10) -0.0070(10) -0.0010(10) -0.0170(10)
C(15) 0.0610(10) 0.079(2) 0.0760(10) -0.0070(10) -0.0040(10) -0.0100(10)

loop_
_atom_site_label
_atom_site_fract_x
_atom_site_fract_y
_atom_site_fract_z
_atom_site_U_iso_or_equiv
O(1) -0.0317(1) 0.0794(1) -0.2880(1) 0.0919(5)
C(1) 0.0528(2) 0.0028(2) -0.2656(2) 0.0608(6)
C(2) 0.1467(2) 0.0050(2) -0.1551(2) 0.0635(6)
C(3) 0.1278(2) 0.1068(2) -0.0752(2) 0.0597(6)
C(4) 0.2286(2) 0.1066(2) 0.0318(2) 0.0609(6)
C(5) 0.2105(2) 0.2100(2) 0.1117(2) 0.0691(6)
C(6) 0.3184(2) 0.2166(2) 0.2136(2) 0.0582(6)
C(7) 0.4108(2) 0.3087(2) 0.2258(2) 0.0696(7)
C(8) 0.5120(2) 0.3136(2) 0.3173(2) 0.0737(7)
C(9) 0.5256(2) 0.2265(2) 0.3998(2) 0.0602(6)
C(10) 0.4317(2) 0.1353(2) 0.3890(2) 0.0642(6)
C(11) 0.3296(2) 0.1291(2) 0.2974(2) 0.0646(6)
C(12) 0.6403(2) 0.2283(2) 0.4975(2) 0.0762(7)
C(13) 0.7794(2) 0.2177(2) 0.4586(2) 0.0762(7)
C(14) 0.7974(2) 0.1067(2) 0.3905(2) 0.0732(7)
C(15) 0.9334(2) 0.1000(2) 0.3445(2) 0.0728(7)
H(1) 0.1336 -0.0694 -0.1141 0.076
H(2) 0.2400 0.0086 -0.1743 0.076
H(3) 0.1376 0.1818 -0.1162 0.072
H(4) 0.0361 0.1018 -0.0525 0.072
H(5) 0.2181 0.0319 0.0733 0.073
H(6) 0.3204 0.1106 0.0091 0.073
H(7) 0.2125 0.2843 0.0681 0.083
H(8) 0.1219 0.2017 0.1399 0.083
H(9) 0.4046 0.3723 0.1681 0.084
H(10) 0.5757 0.3808 0.3233 0.089
H(11) 0.4372 0.0729 0.4478 0.077
H(12) 0.2652 0.0625 0.2920 0.078
H(13) 0.6360 0.3036 0.5393 0.091
H(14) 0.6276 0.1614 0.5489 0.091
H(15) 0.7943 0.2871 0.4110 0.091
H(16) 0.8473 0.2172 0.5265 0.091
H(17) 0.7889 0.0374 0.4398 0.088
H(18) 0.7256 0.1044 0.3255 0.088
H(19) 0.9464 0.1739 0.3028 0.087
H(20) 1.0045 0.0930 0.4097 0.087

loop_
_atom_type_symbol
_atom_type_description
_atom_type_scat_dispersion_real
_atom_type_scat_dispersion_imag
_atom_type_scat_source
C C 0.0033 0.0016 'International Tables Vol C Tables 4.2.6.8 and 6.1.1.4'
H H 0.0000 0.0000 'International Tables Vol C Tables 4.2.6.8 and 6.1.1.4'
O O 0.0106 0.0060 'International Tables Vol C Tables 4.2.6.8 and 6.1.1.4'

loop_
_geom_angle_atom_site_label_1
_geom_angle_atom_site_label_2
_geom_angle_atom_site_label_3
_geom_angle_site_symmetry_1
_geom_angle_site_symmetry_3
_geom_angle
_geom_angle_publ_flag
O(1) C(1) C(2) . . 121.2(2) no
O(1) C(1) C(15) . 2_655 121.7(2) no
C(2) C(1) C(15) . 2_655 117.1(2) no
C(1) C(2) C(3) . . 116.2(2) no
C(2) C(3) C(4) . . 113.60(10) no
C(3) C(4) C(5) . . 113.5(2) no
C(4) C(5) C(6) . . 113.8(2) no
C(5) C(6) C(7) . . 121.3(2) no
C(5) C(6) C(11) . . 121.2(2) no
C(7) C(6) C(11) . . 117.5(2) no
C(6) C(7) C(8) . . 121.5(2) no
C(7) C(8) C(9) . . 121.5(2) no
C(8) C(9) C(10) . . 117.1(2) no
C(8) C(9) C(12) . . 121.8(2) no
C(10) C(9) C(12) . . 121.1(2) no
C(9) C(10) C(11) . . 122.0(2) no
C(6) C(11) C(10) . . 120.3(2) no
C(9) C(12) C(13) . . 113.6(2) no
C(12) C(13) C(14) . . 113.5(2) no
C(13) C(14) C(15) . . 113.6(2) no
C(1) C(15) C(14) 2_655 . 114.3(2) no

loop_
_geom_bond_atom_site_label_1
_geom_bond_atom_site_label_2
_geom_bond_site_symmetry_2
_geom_bond_distance
_geom_bond_publ_flag
O(1) C(1) . 1.207(2) no
C(1) C(2) . 1.504(2) no
C(1) C(15)' 2_655 1.495(3) no
C(2) C(3) . 1.503(3) no
C(3) C(4) . 1.510(2) no
C(4) C(5) . 1.516(3) no
C(5) C(6) . 1.509(2) no
C(6) C(7) . 1.376(3) no
C(6) C(11) . 1.385(3) no
C(7) C(8) . 1.381(3) no
C(8) C(9) . 1.371(3) no
C(9) C(10) . 1.378(3) no
C(9) C(12) . 1.516(2) no
C(10) C(11) . 1.388(3) no
C(12) C(13) . 1.510(3) no
C(13) C(14) . 1.501(3) no
C(14) C(15) . 1.514(3) no
C(2) H(1) . 0.98 no
C(2) H(2) . 0.98 no
C(3) H(3) . 0.98 no
C(3) H(4) . 0.98 no
C(4) H(5) . 0.98 no
C(4) H(6) . 0.98 no
C(5) H(7) . 0.98 no
C(5) H(8) . 0.98 no
C(7) H(9) . 0.98 no
C(8) H(10) . 0.98 no
C(10) H(11) . 0.98 no
C(11) H(12) . 0.98 no
C(12) H(13) . 0.98 no
C(12) H(14) . 0.98 no
C(13) H(15) . 0.98 no
C(13) H(16) . 0.98 no
C(14) H(17) . 0.98 no
C(14) H(18) . 0.98 no
C(15) H(19) . 0.98 no
C(15) H(20) . 0.98 no

loop_
_geom_contact_atom_site_label_1
_geom_contact_atom_site_label_2
_geom_contact_distance
_geom_contact_site_symmetry_2
_geom_contact_publ_flag
O(1) H(3) 2.72 . no
O(1) H(4) 2.78 . no
O(1) H(12) 2.81 3 no
O(1) H(16) 2.82 1_454 no
O(1) H(19) 2.98 3_454 no
O(1) H(8) 3.06 3_554 no
C(7) H(2) 2.99 3 no
H(1) H(16) 2.60 4_645 no
H(3) H(19) 2.59 3_454 no
H(11) H(11) 2.32 2_656 no

loop_
_geom_torsion_atom_site_label_1
_geom_torsion_atom_site_label_2
_geom_torsion_atom_site_label_3
_geom_torsion_atom_site_label_4
_geom_torsion_site_symmetry_2
_geom_torsion_site_symmetry_3
_geom_torsion_site_symmetry_4
_geom_torsion
_geom_torsion_publ_flag
O(1) C(1) C(2) C(3) . . . 0.5(3) no
O(1) C(1) C(15) C(14) . 2_655 2_655 118.2(2) no
C(1) C(2) C(3) C(4) . . . -177.7(2) no
C(1) C(15) C(14) C(13) 2_655 2_655 2_655 173.5(2) no
C(2) C(1) C(15) C(14) . 2_655 2_655 -63.3(2) no
C(2) C(3) C(4) C(5) . . . 179.4(2) no
C(3) C(2) C(1) C(15) . . 2_655 -177.9(2) no
C(3) C(4) C(5) C(6) . . . -174.8(2) no
C(4) C(5) C(6) C(7) . . . 112.6(2) no
C(4) C(5) C(6) C(11) . . . -66.2(2) no
C(5) C(6) C(7) C(8) . . . -178.2(2) no
C(5) C(6) C(11) C(10) . . . 178.4(2) no
C(6) C(7) C(8) C(9) . . . 0.4(3) no
C(6) C(11) C(10) C(9) . . . -0.6(3) no
C(7) C(6) C(11) C(10) . . . -0.5(3) no
C(7) C(8) C(9) C(10) . . . -1.5(3) no
C(7) C(8) C(9) C(12) . . . 177.1(2) no
C(8) C(7) C(6) C(11) . . . 0.7(3) no
C(8) C(9) C(10) C(11) . . . 1.6(3) no
C(8) C(9) C(12) C(13) . . . -63.0(3) no
C(9) C(12) C(13) C(14) . . . -57.8(3) no
C(10) C(9) C(12) C(13) . . . 115.6(2) no
C(11) C(10) C(9) C(12) . . . -177.0(2) no
C(12) C(13) C(14) C(15) . . . 176.1(2) no
